data_4302417
loop_
_publ_author_name
'Duane C. Wilson'
'Shengming Liu'
'Xuenian Chen'
'Edward A. Meyers'
'Xiaoguang Bao'
'Andrey V. Prosvirin'
'Kim R. Dunbar'
'Christopher M. Hadad'
'Sheldon G. Shore'

_publ_section_title
;
Water-Free Rare Earth-Prussian Blue Type Analogues: Synthesis, Structure,
Computational Analysis, and Magnetic Data of {LnIII(DMF)6FeIII(CN)6}\\infty (Ln
= Rare Earths Excluding Pm)
;
_journal_name_full 'Inorganic Chemistry'
_journal_page_first 5725
_journal_page_last 5735
_journal_paper_doi 10.1021/ic8022369
_journal_volume 48
_journal_year 2009
_chemical_formula_moiety 'C24 H42 Dy Fe N12 O6'
_chemical_formula_sum 'C24 H42 Dy Fe N12 O6'
_chemical_formula_weight 813.05
_chemical_melting_point ?
_chemical_name_common
; 
 Dy(DMF)6Fe(CN)6 
;
_chemical_name_systematic
; 
 hexakis(N,N-dimethylformamide)Dysprosium(III) hexacyanoferrate(III) 
;
_space_group_IT_number 15
_symmetry_cell_setting monoclinic
_symmetry_space_group_name_Hall '-C 2yc'
_symmetry_space_group_name_H-M 'C 1 2/c 1'
_atom_sites_solution_hydrogens geom
_atom_sites_solution_primary direct
_atom_sites_solution_secondary difmap
_audit_creation_method SHELXL-97
_cell_angle_alpha 90.00
_cell_angle_beta 112.33(3)
_cell_angle_gamma 90.00
_cell_formula_units_Z 4
_cell_length_a 19.692(4)
_cell_length_b 10.319(2)
_cell_length_c 18.177(4)
_cell_measurement_reflns_used 4137
_cell_measurement_temperature 150(2)
_cell_measurement_theta_max 27.48
_cell_measurement_theta_min 2.26
_cell_volume 3416.6(14)
_computing_cell_refinement 'HKL Scalepack (Otwinowski & Minor, 1997)'
_computing_data_collection 'Collect (Nonius BV, 1997-2000)'
_computing_data_reduction 'HKL Denzo and Scalepack (Otwinowski & Minor, 1997)'
_computing_molecular_graphics SHELXTL-97
_computing_publication_material SHELXTL-97
_computing_structure_refinement 'SHELXL-97 (Sheldrick, 1997)'
_computing_structure_solution 'SHELXS-97 (Sheldrick, 1990)'
_diffrn_ambient_temperature 150(2)
_diffrn_measured_fraction_theta_full 0.999
_diffrn_measured_fraction_theta_max 0.999
_diffrn_measurement_device_type 'Nonius Kappa CCD'
_diffrn_measurement_method 'Phi and omega scans'
_diffrn_radiation_monochromator graphite
_diffrn_radiation_source 'fine-focus sealed tube'
_diffrn_radiation_type MoK\a
_diffrn_radiation_wavelength 0.71073
_diffrn_reflns_av_R_equivalents 0.0349
_diffrn_reflns_av_sigmaI/netI 0.0551
_diffrn_reflns_limit_h_max 25
_diffrn_reflns_limit_h_min -25
_diffrn_reflns_limit_k_max 13
_diffrn_reflns_limit_k_min -13
_diffrn_reflns_limit_l_max 23
_diffrn_reflns_limit_l_min -23
_diffrn_reflns_number 7593
_diffrn_reflns_theta_full 27.47
_diffrn_reflns_theta_max 27.47
_diffrn_reflns_theta_min 2.27
_exptl_absorpt_coefficient_mu 2.649
_exptl_absorpt_correction_T_max 0.8161
_exptl_absorpt_correction_T_min 0.6330
_exptl_absorpt_correction_type multi-scan
_exptl_absorpt_process_details 'HKL scalepack (Otwinowski & Minor, 1997)'
_exptl_crystal_colour Yellow
_exptl_crystal_density_diffrn 1.581
_exptl_crystal_density_meas ?
_exptl_crystal_density_method .
_exptl_crystal_description Chunk
_exptl_crystal_F_000 1640
_exptl_crystal_size_max 0.19
_exptl_crystal_size_mid 0.12
_exptl_crystal_size_min 0.08
_refine_diff_density_max 0.903
_refine_diff_density_min -1.134
_refine_diff_density_rms 0.290
_refine_ls_extinction_method none
_refine_ls_goodness_of_fit_ref 1.172
_refine_ls_hydrogen_treatment constr
_refine_ls_matrix_type full
_refine_ls_number_parameters 207
_refine_ls_number_reflns 3923
_refine_ls_number_restraints 0
_refine_ls_restrained_S_all 1.172
_refine_ls_R_factor_all 0.0420
_refine_ls_R_factor_gt 0.0256
_refine_ls_shift/su_max 0.000
_refine_ls_shift/su_mean 0.000
_refine_ls_structure_factor_coef Fsqd
_refine_ls_weighting_details 'calc w=1/[\s^2^(Fo^2^)+(0.0483P)^2^+0.0000P] where P=(Fo^2^+2Fc^2^)/3'
_refine_ls_weighting_scheme calc
_refine_ls_wR_factor_gt 0.0694
_refine_ls_wR_factor_ref 0.0950
_reflns_number_gt 3239
_reflns_number_total 3923
_reflns_threshold_expression >2sigma(I)
_cod_data_source_file ic8022369_si_002_04.cif
_cod_data_source_block 5
_cod_depositor_comments
;
The following automatic conversions were performed:
'_symmetry_cell_setting' value 'Monoclinic' changed to 'monoclinic'
according to '/home/saulius/struct/CIF-dictionaries/cif_core.dic'
dictionary named 'cif_core.dic' version 2.4.1 from
2010-06-29.

'_exptl_absorpt_correction_type' value 'Multi-scan' changed
to 'multi-scan' according to
'/home/saulius/struct/CIF-dictionaries/cif_core.dic' dictionary named
'cif_core.dic' version 2.4.1 from 2010-06-29.

Automatic conversion script
Id: cif_fix_enum 1527 2010-12-29 10:47:43Z saulius 

The following automatic conversions were performed:

'_chemical_melting_point' value 'not measured' was changed to '?' -
the value is undefined or not given.

Automatic conversion script
Id: cif_fix_values 1646 2011-03-28 12:23:43Z adriana 
;
_cod_original_cell_volume 3416.5(14)
_cod_original_sg_symbol_H-M 'C 2/c'
_cod_database_code 4302417

loop_
_symmetry_equiv_pos_as_xyz
'x, y, z'
'-x, y, -z+1/2'
'x+1/2, y+1/2, z'
'-x+1/2, y+1/2, -z+1/2'
'-x, -y, -z'
'x, -y, z-1/2'
'-x+1/2, -y+1/2, -z'
'x+1/2, -y+1/2, z-1/2'

loop_
_atom_site_label
_atom_site_type_symbol
_atom_site_fract_x
_atom_site_fract_y
_atom_site_fract_z
_atom_site_U_iso_or_equiv
_atom_site_adp_type
_atom_site_occupancy
_atom_site_symmetry_multiplicity
_atom_site_calc_flag
_atom_site_refinement_flags
_atom_site_disorder_assembly
_atom_site_disorder_group
Dy1 Dy 0.5000 0.07854(3) 0.2500 0.00976(10) Uani 1 2 d S . .
Fe1 Fe 0.2500 0.2500 0.0000 0.01167(19) Uani 1 2 d S . .
C1 C 0.3375(2) 0.1931(4) 0.0863(2) 0.0131(9) Uani 1 1 d . . .
N1 N 0.38947(19) 0.1593(3) 0.1384(2) 0.0164(8) Uani 1 1 d . . .
C2 C 0.2364(2) 0.3831(4) 0.0695(3) 0.0168(9) Uani 1 1 d . . .
N2 N 0.2293(2) 0.4622(4) 0.1112(2) 0.0258(9) Uani 1 1 d . . .
C3 C 0.1922(2) 0.1254(4) 0.0331(3) 0.0172(9) Uani 1 1 d . . .
N3 N 0.1576(2) 0.0517(4) 0.0522(3) 0.0282(10) Uani 1 1 d . . .
O1 O 0.41258(16) -0.0895(3) 0.21011(18) 0.0185(7) Uani 1 1 d . . .
C11 C 0.3569(2) -0.1062(4) 0.2259(3) 0.0180(10) Uani 1 1 d . . .
H11 H 0.3572 -0.0723 0.2746 0.022 Uiso 1 1 calc R . .
N11 N 0.29789(19) -0.1679(4) 0.1792(2) 0.0178(8) Uani 1 1 d . . .
C12 C 0.2917(3) -0.2148(5) 0.1016(3) 0.0261(11) Uani 1 1 d . . .
H12A H 0.2598 -0.1567 0.0603 0.039 Uiso 1 1 calc R . .
H12B H 0.2706 -0.3022 0.0932 0.039 Uiso 1 1 calc R . .
H12C H 0.3405 -0.2173 0.0990 0.039 Uiso 1 1 calc R . .
C13 C 0.2344(2) -0.1846(5) 0.2008(3) 0.0295(12) Uani 1 1 d . . .
H13A H 0.2462 -0.1530 0.2552 0.044 Uiso 1 1 calc R . .
H13B H 0.2215 -0.2767 0.1980 0.044 Uiso 1 1 calc R . .
H13C H 0.1928 -0.1354 0.1640 0.044 Uiso 1 1 calc R . .
O2 O 0.51216(15) -0.0075(3) 0.13452(16) 0.0144(6) Uani 1 1 d . . .
C21 C 0.4628(2) -0.0589(4) 0.0764(2) 0.0151(9) Uani 1 1 d . . .
H21 H 0.4136 -0.0343 0.0659 0.018 Uiso 1 1 calc R . .
N21 N 0.47388(18) -0.1441(3) 0.02868(19) 0.0130(7) Uani 1 1 d . . .
C22 C 0.5474(2) -0.1896(4) 0.0394(3) 0.0200(10) Uani 1 1 d . . .
H22A H 0.5843 -0.1356 0.0791 0.030 Uiso 1 1 calc R . .
H22B H 0.5540 -0.1840 -0.0113 0.030 Uiso 1 1 calc R . .
H22C H 0.5533 -0.2799 0.0576 0.030 Uiso 1 1 calc R . .
C23 C 0.4123(2) -0.2006(4) -0.0365(2) 0.0203(10) Uani 1 1 d . . .
H23A H 0.4084 -0.2929 -0.0261 0.030 Uiso 1 1 calc R . .
H23B H 0.4202 -0.1905 -0.0863 0.030 Uiso 1 1 calc R . .
H23C H 0.3669 -0.1563 -0.0410 0.030 Uiso 1 1 calc R . .
O3 O 0.54544(16) 0.2522(3) 0.20012(17) 0.0187(7) Uani 1 1 d . . .
C31 C 0.5780(2) 0.3553(4) 0.2284(2) 0.0161(9) Uani 1 1 d . . .
H31 H 0.6181 0.3518 0.2783 0.019 Uiso 1 1 calc R . .
N31 N 0.5600(2) 0.4684(4) 0.1929(2) 0.0199(8) Uani 1 1 d . . .
C32 C 0.6035(3) 0.5831(4) 0.2261(3) 0.0311(12) Uani 1 1 d . . .
H32A H 0.6430 0.5611 0.2768 0.047 Uiso 1 1 calc R . .
H32B H 0.5722 0.6501 0.2349 0.047 Uiso 1 1 calc R . .
H32C H 0.6249 0.6156 0.1889 0.047 Uiso 1 1 calc R . .
C33 C 0.4981(3) 0.4813(5) 0.1168(3) 0.0326(12) Uani 1 1 d . . .
H33A H 0.5166 0.4914 0.0741 0.049 Uiso 1 1 calc R . .
H33B H 0.4690 0.5575 0.1183 0.049 Uiso 1 1 calc R . .
H33C H 0.4673 0.4036 0.1070 0.049 Uiso 1 1 calc R . .

loop_
_atom_site_aniso_label
_atom_site_aniso_U_11
_atom_site_aniso_U_22
_atom_site_aniso_U_33
_atom_site_aniso_U_23
_atom_site_aniso_U_13
_atom_site_aniso_U_12
Dy1 0.00771(15) 0.00991(16) 0.00872(15) 0.000 -0.00019(10) 0.000
Fe1 0.0088(4) 0.0133(4) 0.0097(4) 0.0010(3) -0.0001(3) 0.0020(3)
C1 0.012(2) 0.014(2) 0.013(2) -0.0011(17) 0.0045(18) 0.0008(17)
N1 0.0175(19) 0.0166(19) 0.0120(18) -0.0007(15) 0.0021(16) 0.0013(16)
C2 0.010(2) 0.020(2) 0.015(2) 0.0049(18) -0.0009(17) 0.0026(18)
N2 0.026(2) 0.026(2) 0.022(2) -0.0045(18) 0.0057(18) 0.0015(18)
C3 0.012(2) 0.018(2) 0.017(2) 0.0025(18) 0.0014(18) 0.0060(19)
N3 0.021(2) 0.028(2) 0.034(2) 0.0078(19) 0.010(2) 0.0031(18)
O1 0.0142(15) 0.0203(17) 0.0184(16) -0.0021(13) 0.0032(13) -0.0075(13)
C11 0.020(2) 0.017(2) 0.012(2) 0.0008(17) -0.0003(18) -0.0014(19)
N11 0.0131(18) 0.023(2) 0.0152(19) -0.0020(16) 0.0032(15) -0.0040(16)
C12 0.025(3) 0.027(3) 0.022(2) -0.007(2) 0.005(2) -0.009(2)
C13 0.018(2) 0.044(3) 0.025(3) -0.004(2) 0.006(2) -0.009(2)
O2 0.0130(15) 0.0153(16) 0.0129(15) -0.0016(12) 0.0027(12) -0.0004(12)
C21 0.016(2) 0.015(2) 0.014(2) 0.0006(17) 0.0052(18) 0.0000(17)
N21 0.0111(17) 0.0153(19) 0.0116(17) -0.0036(14) 0.0032(14) -0.0023(15)
C22 0.019(2) 0.022(3) 0.020(2) -0.0008(19) 0.0088(19) 0.0016(19)
C23 0.020(2) 0.025(3) 0.015(2) -0.0062(19) 0.0045(19) -0.005(2)
O3 0.0233(17) 0.0173(16) 0.0152(15) -0.0010(12) 0.0068(13) -0.0076(13)
C31 0.016(2) 0.021(2) 0.011(2) 0.0005(18) 0.0062(18) -0.0029(19)
N31 0.022(2) 0.0182(19) 0.0157(19) -0.0003(16) 0.0030(16) -0.0058(17)
C32 0.037(3) 0.017(3) 0.029(3) -0.002(2) 0.002(2) -0.009(2)
C33 0.036(3) 0.025(3) 0.024(3) 0.002(2) -0.002(2) -0.001(2)

loop_
_atom_type_symbol
_atom_type_description
_atom_type_scat_dispersion_real
_atom_type_scat_dispersion_imag
_atom_type_scat_source
C C 0.0033 0.0016 'International Tables Vol C Tables 4.2.6.8 and 6.1.1.4'
H H 0.0000 0.0000 'International Tables Vol C Tables 4.2.6.8 and 6.1.1.4'
N N 0.0061 0.0033 'International Tables Vol C Tables 4.2.6.8 and 6.1.1.4'
O O 0.0106 0.0060 'International Tables Vol C Tables 4.2.6.8 and 6.1.1.4'
Fe Fe 0.3463 0.8444 'International Tables Vol C Tables 4.2.6.8 and 6.1.1.4'
Dy Dy -0.1892 4.4098 'International Tables Vol C Tables 4.2.6.8 and 6.1.1.4'

loop_
_geom_angle_atom_site_label_1
_geom_angle_atom_site_label_2
_geom_angle_atom_site_label_3
_geom_angle
_geom_angle_site_symmetry_1
_geom_angle_site_symmetry_3
_geom_angle_publ_flag
O3 Dy1 O3 79.72(15) . 2_655 ?
O3 Dy1 O1 142.06(10) . . ?
O3 Dy1 O1 109.97(11) 2_655 . ?
O3 Dy1 O1 109.97(11) . 2_655 ?
O3 Dy1 O1 142.06(10) 2_655 2_655 ?
O1 Dy1 O1 85.19(15) . 2_655 ?
O3 Dy1 O2 76.19(10) . . ?
O3 Dy1 O2 144.37(10) 2_655 . ?
O1 Dy1 O2 76.11(10) . . ?
O1 Dy1 O2 71.91(10) 2_655 . ?
O3 Dy1 O2 144.37(10) . 2_655 ?
O3 Dy1 O2 76.19(10) 2_655 2_655 ?
O1 Dy1 O2 71.91(10) . 2_655 ?
O1 Dy1 O2 76.11(10) 2_655 2_655 ?
O2 Dy1 O2 136.08(14) . 2_655 ?
O3 Dy1 N1 73.37(11) . 2_655 ?
O3 Dy1 N1 76.82(11) 2_655 2_655 ?
O1 Dy1 N1 143.92(11) . 2_655 ?
O1 Dy1 N1 71.63(11) 2_655 2_655 ?
O2 Dy1 N1 119.68(11) . 2_655 ?
O2 Dy1 N1 75.83(10) 2_655 2_655 ?
O3 Dy1 N1 76.82(11) . . ?
O3 Dy1 N1 73.37(11) 2_655 . ?
O1 Dy1 N1 71.63(11) . . ?
O1 Dy1 N1 143.92(11) 2_655 . ?
O2 Dy1 N1 75.83(10) . . ?
O2 Dy1 N1 119.68(11) 2_655 . ?
N1 Dy1 N1 140.86(16) 2_655 . ?
C1 Fe1 C1 180.0(4) . 7 ?
C1 Fe1 C2 89.31(17) . . ?
C1 Fe1 C2 90.69(17) 7 . ?
C1 Fe1 C2 90.69(17) . 7 ?
C1 Fe1 C2 89.31(17) 7 7 ?
C2 Fe1 C2 180.0(3) . 7 ?
C1 Fe1 C3 90.31(17) . 7 ?
C1 Fe1 C3 89.69(17) 7 7 ?
C2 Fe1 C3 88.61(18) . 7 ?
C2 Fe1 C3 91.39(18) 7 7 ?
C1 Fe1 C3 89.69(17) . . ?
C1 Fe1 C3 90.31(17) 7 . ?
C2 Fe1 C3 91.39(18) . . ?
C2 Fe1 C3 88.61(18) 7 . ?
C3 Fe1 C3 180.0(3) 7 . ?
N1 C1 Fe1 179.3(4) . . ?
C1 N1 Dy1 178.0(3) . . ?
N2 C2 Fe1 179.1(4) . . ?
N3 C3 Fe1 179.6(4) . . ?
C11 O1 Dy1 129.4(3) . . ?
O1 C11 N11 123.9(4) . . ?
O1 C11 H11 118.1 . . ?
N11 C11 H11 118.1 . . ?
C11 N11 C12 121.1(4) . . ?
C11 N11 C13 121.5(4) . . ?
C12 N11 C13 117.3(4) . . ?
N11 C12 H12A 109.5 . . ?
N11 C12 H12B 109.5 . . ?
H12A C12 H12B 109.5 . . ?
N11 C12 H12C 109.5 . . ?
H12A C12 H12C 109.5 . . ?
H12B C12 H12C 109.5 . . ?
N11 C13 H13A 109.5 . . ?
N11 C13 H13B 109.5 . . ?
H13A C13 H13B 109.5 . . ?
N11 C13 H13C 109.5 . . ?
H13A C13 H13C 109.5 . . ?
H13B C13 H13C 109.5 . . ?
C21 O2 Dy1 126.9(3) . . ?
O2 C21 N21 125.0(4) . . ?
O2 C21 H21 117.5 . . ?
N21 C21 H21 117.5 . . ?
C21 N21 C23 120.7(3) . . ?
C21 N21 C22 122.2(3) . . ?
C23 N21 C22 117.1(3) . . ?
N21 C22 H22A 109.5 . . ?
N21 C22 H22B 109.5 . . ?
H22A C22 H22B 109.5 . . ?
N21 C22 H22C 109.5 . . ?
H22A C22 H22C 109.5 . . ?
H22B C22 H22C 109.5 . . ?
N21 C23 H23A 109.5 . . ?
N21 C23 H23B 109.5 . . ?
H23A C23 H23B 109.5 . . ?
N21 C23 H23C 109.5 . . ?
H23A C23 H23C 109.5 . . ?
H23B C23 H23C 109.5 . . ?
C31 O3 Dy1 135.0(3) . . ?
O3 C31 N31 123.6(4) . . ?
O3 C31 H31 118.2 . . ?
N31 C31 H31 118.2 . . ?
C31 N31 C32 120.9(4) . . ?
C31 N31 C33 121.1(4) . . ?
C32 N31 C33 117.9(4) . . ?
N31 C32 H32A 109.5 . . ?
N31 C32 H32B 109.5 . . ?
H32A C32 H32B 109.5 . . ?
N31 C32 H32C 109.5 . . ?
H32A C32 H32C 109.5 . . ?
H32B C32 H32C 109.5 . . ?
N31 C33 H33A 109.5 . . ?
N31 C33 H33B 109.5 . . ?
H33A C33 H33B 109.5 . . ?
N31 C33 H33C 109.5 . . ?
H33A C33 H33C 109.5 . . ?
H33B C33 H33C 109.5 . . ?

loop_
_geom_bond_atom_site_label_1
_geom_bond_atom_site_label_2
_geom_bond_distance
_geom_bond_site_symmetry_2
_geom_bond_publ_flag
Dy1 O3 2.335(3) . ?
Dy1 O3 2.335(3) 2_655 ?
Dy1 O1 2.355(3) . ?
Dy1 O1 2.355(3) 2_655 ?
Dy1 O2 2.373(3) . ?
Dy1 O2 2.373(3) 2_655 ?
Dy1 N1 2.488(3) 2_655 ?
Dy1 N1 2.488(3) . ?
Fe1 C1 1.928(4) . ?
Fe1 C1 1.928(4) 7 ?
Fe1 C2 1.952(5) . ?
Fe1 C2 1.952(5) 7 ?
Fe1 C3 1.957(5) 7 ?
Fe1 C3 1.957(5) . ?
C1 N1 1.154(5) . ?
C2 N2 1.157(6) . ?
C3 N3 1.158(6) . ?
O1 C11 1.246(5) . ?
C11 N11 1.314(5) . ?
C11 H11 0.9500 . ?
N11 C12 1.452(6) . ?
N11 C13 1.456(5) . ?
C12 H12A 0.9800 . ?
C12 H12B 0.9800 . ?
C12 H12C 0.9800 . ?
C13 H13A 0.9800 . ?
C13 H13B 0.9800 . ?
C13 H13C 0.9800 . ?
O2 C21 1.250(5) . ?
C21 N21 1.310(5) . ?
C21 H21 0.9500 . ?
N21 C23 1.457(5) . ?
N21 C22 1.464(5) . ?
C22 H22A 0.9800 . ?
C22 H22B 0.9800 . ?
C22 H22C 0.9800 . ?
C23 H23A 0.9800 . ?
C23 H23B 0.9800 . ?
C23 H23C 0.9800 . ?
O3 C31 1.248(5) . ?
C31 N31 1.316(6) . ?
C31 H31 0.9500 . ?
N31 C32 1.452(6) . ?
N31 C33 1.461(6) . ?
C32 H32A 0.9800 . ?
C32 H32B 0.9800 . ?
C32 H32C 0.9800 . ?
C33 H33A 0.9800 . ?
C33 H33B 0.9800 . ?
C33 H33C 0.9800 . ?
